data_7121225
loop_
_publ_author_name
'Viswanadh, N.'
'Ghotekar, Ganesh S.'
'Thoke, Mahesh B.'
'Velayudham, R.'
'Shaikh, Aslam C.'
'Karthikeyan, M.'
'Muthukrishnan, M.'

_publ_section_title
;
 Transition metal free regio-selective C-H hydroxylation of chromanones
 towards the synthesis of hydroxyl-chromanones using PhI(OAc)<sub>2</sub>
 as the oxidant.
;
_journal_issue 18
_journal_name_full 'Chemical communications (Cambridge, England)'
_journal_page_first 2252
_journal_page_last 2255
_journal_paper_doi 10.1039/c7cc08588e
_journal_volume 54
_journal_year 2018
_chemical_formula_moiety 'C10 H12 O3'
_chemical_formula_sum 'C10 H12 O3'
_chemical_formula_weight 180.20
_space_group_IT_number 14
_space_group_name_Hall '-P 2yn'
_space_group_name_H-M_alt 'P 1 21/n 1'
_symmetry_cell_setting monoclinic
_symmetry_space_group_name_Hall '-P 2yn'
_symmetry_space_group_name_H-M 'P 1 21/n 1'
_atom_sites_solution_hydrogens geom
_atom_sites_solution_primary direct
_atom_sites_solution_secondary difmap
_audit_creation_method SHELXL-97
_audit_update_record
;
2017-09-01 deposited with the CCDC.
2018-01-30 downloaded from the CCDC.
;
_cell_angle_alpha 90.00
_cell_angle_beta 91.605(4)
_cell_angle_gamma 90.00
_cell_formula_units_Z 4
_cell_length_a 7.9634(4)
_cell_length_b 10.2991(5)
_cell_length_c 11.6563(6)
_cell_measurement_reflns_used 2171
_cell_measurement_temperature 150(2)
_cell_measurement_theta_max 27.35
_cell_measurement_theta_min 2.64
_cell_volume 955.63(8)
_computing_cell_refinement 'Bruker SAINT'
_computing_data_collection 'Bruker APEX2'
_computing_data_reduction 'Bruker SAINT'
_computing_molecular_graphics 'Bruker SHELXTL'
_computing_publication_material 'Bruker SHELXTL'
_computing_structure_refinement 'SHELXL-97 (Sheldrick, 2008)'
_computing_structure_solution 'SHELXS-97 (Sheldrick, 2008)'
_diffrn_ambient_temperature 150(2)
_diffrn_measured_fraction_theta_full 0.995
_diffrn_measured_fraction_theta_max 0.995
_diffrn_measurement_device_type 'Bruker APEX-II CCD'
_diffrn_measurement_method '\f and \w scans'
_diffrn_radiation_monochromator graphite
_diffrn_radiation_source 'fine-focus sealed tube'
_diffrn_radiation_type MoK\a
_diffrn_radiation_wavelength 0.71073
_diffrn_reflns_av_R_equivalents 0.0332
_diffrn_reflns_av_sigmaI/netI 0.0303
_diffrn_reflns_limit_h_max 9
_diffrn_reflns_limit_h_min -9
_diffrn_reflns_limit_k_max 12
_diffrn_reflns_limit_k_min -10
_diffrn_reflns_limit_l_max 11
_diffrn_reflns_limit_l_min -13
_diffrn_reflns_number 6803
_diffrn_reflns_theta_full 25.00
_diffrn_reflns_theta_max 25.00
_diffrn_reflns_theta_min 2.64
_exptl_absorpt_coefficient_mu 0.092
_exptl_absorpt_correction_T_max 0.9887
_exptl_absorpt_correction_T_min 0.9604
_exptl_absorpt_correction_type multi-scan
_exptl_absorpt_process_details 'BRUKER (SADABS, 2006)'
_exptl_crystal_colour COLOURLESS
_exptl_crystal_density_diffrn 1.252
_exptl_crystal_density_method 'not measured'
_exptl_crystal_description PRISMATIC
_exptl_crystal_F_000 384
_exptl_crystal_recrystallization_method 'Re-crystallisation from solvent: Dichloromethane-methanol'
_exptl_crystal_size_max 0.44
_exptl_crystal_size_mid 0.29
_exptl_crystal_size_min 0.12
_refine_diff_density_max 0.156
_refine_diff_density_min -0.371
_refine_diff_density_rms 0.046
_refine_ls_extinction_method none
_refine_ls_goodness_of_fit_ref 1.169
_refine_ls_hydrogen_treatment constr
_refine_ls_matrix_type full
_refine_ls_number_parameters 121
_refine_ls_number_reflns 1679
_refine_ls_number_restraints 0
_refine_ls_restrained_S_all 1.169
_refine_ls_R_factor_all 0.0739
_refine_ls_R_factor_gt 0.0593
_refine_ls_shift/su_max 0.000
_refine_ls_shift/su_mean 0.000
_refine_ls_structure_factor_coef Fsqd
_refine_ls_weighting_details 'calc w=1/[\s^2^(Fo^2^)+(0.0419P)^2^+0.4981P] where P=(Fo^2^+2Fc^2^)/3'
_refine_ls_weighting_scheme calc
_refine_ls_wR_factor_gt 0.1145
_refine_ls_wR_factor_ref 0.1200
_reflns_number_gt 1406
_reflns_number_total 1679
_reflns_threshold_expression >2sigma(I)
_cod_data_source_file c7cc08588e2.cif
_cod_data_source_block mt_101_3
_cod_depositor_comments
;
The following automatic conversions were performed:

'_symmetry_cell_setting' value 'Monoclinic' changed to 'monoclinic'
according to
/home/data/users/saulius/crontab/automatic-downloads/rss-feeds/RSC/lib/dictionaries/cif_core.dic
dictionary named 'cif_core.dic' version 2.4.2 from 2011-04-26.

'_exptl_absorpt_correction_type' value 'MULTI-SCAN' changed to
'multi-scan' according to
/home/data/users/saulius/crontab/automatic-downloads/rss-feeds/RSC/lib/dictionaries/cif_core.dic
dictionary named 'cif_core.dic' version 2.4.2 from 2011-04-26.

'_refine_ls_hydrogen_treatment' value 'CONSTR' changed to 'constr'
according to
/home/data/users/saulius/crontab/automatic-downloads/rss-feeds/RSC/lib/dictionaries/cif_core.dic
dictionary named 'cif_core.dic' version 2.4.2 from 2011-04-26.

Automatic conversion script
Id: cif_fix_values 4973 2017-02-22 13:04:09Z antanas 

 Adding full bibliography for 7121224--7121225.cif.
;
_cod_original_sg_symbol_H-M 'P2(1)/n  '
_cod_database_code 7121225

loop_
_symmetry_equiv_pos_as_xyz
'x, y, z'
'-x+1/2, y+1/2, -z+1/2'
'-x, -y, -z'
'x-1/2, -y-1/2, z-1/2'

loop_
_atom_site_label
_atom_site_type_symbol
_atom_site_fract_x
_atom_site_fract_y
_atom_site_fract_z
_atom_site_U_iso_or_equiv
_atom_site_adp_type
_atom_site_occupancy
_atom_site_symmetry_multiplicity
_atom_site_calc_flag
_atom_site_refinement_flags
O1 O 0.0799(2) 1.15478(15) 0.20064(13) 0.0320(4) Uani 1 1 d .
O2 O 0.22021(19) 0.83419(14) 0.01493(13) 0.0285(4) Uani 1 1 d .
O3 O 0.3763(2) 1.33306(14) -0.11921(13) 0.0333(4) Uani 1 1 d .
H3' H 0.4431 1.3341 -0.1738 0.050 Uiso 1 1 calc R
C1 C 0.2145(2) 1.0618(2) 0.04534(17) 0.0197(5) Uani 1 1 d .
C2 C 0.2624(2) 0.9552(2) -0.02146(17) 0.0205(5) Uani 1 1 d .
C3 C 0.3505(2) 0.9772(2) -0.12197(18) 0.0237(5) Uani 1 1 d .
H3 H 0.3832 0.9057 -0.1676 0.028 Uiso 1 1 calc R
C4 C 0.3901(3) 1.1015(2) -0.15528(18) 0.0242(5) Uani 1 1 d .
H4 H 0.4509 1.1148 -0.2232 0.029 Uiso 1 1 calc R
C5 C 0.3419(3) 1.2075(2) -0.09043(18) 0.0225(5) Uani 1 1 d .
C6 C 0.2548(2) 1.1865(2) 0.00874(17) 0.0207(5) Uani 1 1 d .
H6 H 0.2214 1.2589 0.0531 0.025 Uiso 1 1 calc R
C7 C 0.1243(2) 1.0526(2) 0.15540(18) 0.0213(5) Uani 1 1 d .
C8 C 0.0897(3) 0.9264(2) 0.21302(19) 0.0303(6) Uani 1 1 d .
H8C H 0.0397 0.9428 0.2875 0.045 Uiso 1 1 calc R
H8A H 0.1950 0.8784 0.2245 0.045 Uiso 1 1 calc R
H8B H 0.0116 0.8752 0.1649 0.045 Uiso 1 1 calc R
C9 C 0.2652(3) 0.7237(2) -0.0529(2) 0.0295(6) Uani 1 1 d .
H9A H 0.3889 0.7150 -0.0550 0.035 Uiso 1 1 calc R
H9B H 0.2202 0.7330 -0.1325 0.035 Uiso 1 1 calc R
C10 C 0.1902(3) 0.6080(2) 0.0034(3) 0.0445(7) Uani 1 1 d .
H10B H 0.2340 0.6013 0.0826 0.067 Uiso 1 1 calc R
H10A H 0.2195 0.5294 -0.0390 0.067 Uiso 1 1 calc R
H10C H 0.0677 0.6173 0.0036 0.067 Uiso 1 1 calc R

loop_
_atom_site_aniso_label
_atom_site_aniso_U_11
_atom_site_aniso_U_22
_atom_site_aniso_U_33
_atom_site_aniso_U_23
_atom_site_aniso_U_13
_atom_site_aniso_U_12
O1 0.0421(10) 0.0254(10) 0.0295(9) -0.0038(7) 0.0164(7) 0.0009(7)
O2 0.0374(9) 0.0175(9) 0.0310(9) -0.0029(7) 0.0078(7) -0.0019(7)
O3 0.0451(10) 0.0219(9) 0.0340(10) 0.0038(7) 0.0211(8) 0.0008(7)
C1 0.0186(10) 0.0203(12) 0.0203(11) 0.0001(9) 0.0016(8) 0.0009(8)
C2 0.0184(10) 0.0214(12) 0.0217(11) -0.0023(9) 0.0010(8) -0.0001(8)
C3 0.0235(11) 0.0242(13) 0.0236(12) -0.0082(9) 0.0038(9) 0.0039(9)
C4 0.0228(11) 0.0306(13) 0.0194(11) -0.0002(10) 0.0046(9) 0.0035(10)
C5 0.0228(11) 0.0217(12) 0.0232(11) 0.0032(9) 0.0044(9) 0.0021(9)
C6 0.0208(10) 0.0198(12) 0.0218(11) -0.0042(9) 0.0035(9) 0.0026(9)
C7 0.0194(10) 0.0208(12) 0.0237(12) -0.0021(10) 0.0011(9) -0.0013(9)
C8 0.0364(13) 0.0295(14) 0.0255(12) 0.0016(10) 0.0098(10) -0.0014(10)
C9 0.0349(13) 0.0187(13) 0.0349(13) -0.0110(10) -0.0004(10) 0.0038(10)
C10 0.0447(15) 0.0232(14) 0.0660(19) -0.0059(13) 0.0070(13) 0.0012(11)

loop_
_atom_type_symbol
_atom_type_description
_atom_type_scat_dispersion_real
_atom_type_scat_dispersion_imag
_atom_type_scat_source
C C 0.0033 0.0016 'International Tables Vol C Tables 4.2.6.8 and 6.1.1.4'
H H 0.0000 0.0000 'International Tables Vol C Tables 4.2.6.8 and 6.1.1.4'
O O 0.0106 0.0060 'International Tables Vol C Tables 4.2.6.8 and 6.1.1.4'

loop_
_geom_angle_atom_site_label_1
_geom_angle_atom_site_label_2
_geom_angle_atom_site_label_3
_geom_angle
C2 O2 C9 119.09(17)
C5 O3 H3' 109.5
C6 C1 C2 118.81(19)
C6 C1 C7 116.26(18)
C2 C1 C7 124.93(19)
O2 C2 C3 122.83(18)
O2 C2 C1 117.99(18)
C3 C2 C1 119.18(19)
C4 C3 C2 120.68(19)
C4 C3 H3 119.7
C2 C3 H3 119.7
C3 C4 C5 120.6(2)
C3 C4 H4 119.7
C5 C4 H4 119.7
O3 C5 C6 117.60(18)
O3 C5 C4 123.39(19)
C6 C5 C4 119.0(2)
C5 C6 C1 121.74(19)
C5 C6 H6 119.1
C1 C6 H6 119.1
O1 C7 C1 117.70(19)
O1 C7 C8 119.47(19)
C1 C7 C8 122.81(19)
C7 C8 H8C 109.5
C7 C8 H8A 109.5
H8C C8 H8A 109.5
C7 C8 H8B 109.5
H8C C8 H8B 109.5
H8A C8 H8B 109.5
O2 C9 C10 106.34(19)
O2 C9 H9A 110.5
C10 C9 H9A 110.5
O2 C9 H9B 110.5
C10 C9 H9B 110.5
H9A C9 H9B 108.7
C9 C10 H10B 109.5
C9 C10 H10A 109.5
H10B C10 H10A 109.5
C9 C10 H10C 109.5
H10B C10 H10C 109.5
H10A C10 H10C 109.5

loop_
_geom_bond_atom_site_label_1
_geom_bond_atom_site_label_2
_geom_bond_distance
O1 C7 1.233(2)
O2 C2 1.362(3)
O2 C9 1.437(3)
O3 C5 1.365(3)
O3 H3' 0.8400
C1 C6 1.393(3)
C1 C2 1.405(3)
C1 C7 1.491(3)
C2 C3 1.400(3)
C3 C4 1.377(3)
C3 H3 0.9500
C4 C5 1.388(3)
C4 H4 0.9500
C5 C6 1.382(3)
C6 H6 0.9500
C7 C8 1.492(3)
C8 H8C 0.9800
C8 H8A 0.9800
C8 H8B 0.9800
C9 C10 1.493(3)
C9 H9A 0.9900
C9 H9B 0.9900
C10 H10B 0.9800
C10 H10A 0.9800
C10 H10C 0.9800

loop_
_geom_torsion_atom_site_label_1
_geom_torsion_atom_site_label_2
_geom_torsion_atom_site_label_3
_geom_torsion_atom_site_label_4
_geom_torsion
C9 O2 C2 C3 -0.9(3)
C9 O2 C2 C1 178.96(18)
C6 C1 C2 O2 -179.21(17)
C7 C1 C2 O2 1.7(3)
C6 C1 C2 C3 0.6(3)
C7 C1 C2 C3 -178.46(18)
O2 C2 C3 C4 179.91(18)
C1 C2 C3 C4 0.1(3)
C2 C3 C4 C5 -0.7(3)
C3 C4 C5 O3 -179.57(19)
C3 C4 C5 C6 0.6(3)
O3 C5 C6 C1 -179.71(19)
C4 C5 C6 C1 0.2(3)
C2 C1 C6 C5 -0.8(3)
C7 C1 C6 C5 178.42(18)
C6 C1 C7 O1 5.8(3)
C2 C1 C7 O1 -175.03(19)
C6 C1 C7 C8 -172.82(19)
C2 C1 C7 C8 6.3(3)
C2 O2 C9 C10 -175.36(18)
